data_4003349
loop_
_publ_author_name
'Fang, Wei-Hui'
'Wang, Jian-Fang'
'Zhang, Lei'
'Zhang, Jian'

_publ_section_title
;
 Titanium--Oxo Cluster Based Precise Assembly for Multidimensional
 Materials
;
_journal_issue 7
_journal_name_full 'Chemistry of Materials'
_journal_page_first 2681
_journal_paper_doi 10.1021/acs.chemmater.7b00324
_journal_volume 29
_journal_year 2017
_chemical_formula_sum 'C168 H276 Cu8 I8 N8 O72 P6 Ti18'
_chemical_formula_weight 6131.51
_space_group_IT_number 167
_space_group_name_Hall '-R 3 2"c'
_space_group_name_H-M_alt 'R -3 c :H'
_symmetry_cell_setting trigonal
_symmetry_space_group_name_H-M 'R -3 c :H'
_atom_sites_solution_hydrogens geom
_atom_sites_solution_primary direct
_atom_sites_solution_secondary difmap
_audit_creation_method SHELXL-97
_cell_angle_alpha 90.00
_cell_angle_beta 90.00
_cell_angle_gamma 120.00
_cell_formula_units_Z 6
_cell_length_a 26.733(5)
_cell_length_b 26.733(5)
_cell_length_c 65.261(13)
_cell_measurement_reflns_used 23801
_cell_measurement_temperature 293.1500
_cell_measurement_theta_max 27.5244
_cell_measurement_theta_min 2.6419
_cell_volume 40391(13)
_computing_structure_refinement 'SHELXL-97 (Sheldrick, 1997)'
_computing_structure_solution 'SHELXS-97 (Sheldrick, 1990)'
_diffrn_ambient_temperature 293(2)
_diffrn_measured_fraction_theta_full 0.998
_diffrn_measured_fraction_theta_max 0.998
_diffrn_measurement_device_type mercury
_diffrn_measurement_method CCD_Profile_fitting
_diffrn_radiation_monochromator graphite
_diffrn_radiation_source 'fine-focus sealed tube'
_diffrn_radiation_type MoK\a
_diffrn_radiation_wavelength 0.71073
_diffrn_reflns_av_R_equivalents 0.0854
_diffrn_reflns_av_sigmaI/netI 0.0497
_diffrn_reflns_limit_h_max 34
_diffrn_reflns_limit_h_min -34
_diffrn_reflns_limit_k_max 34
_diffrn_reflns_limit_k_min -34
_diffrn_reflns_limit_l_max 84
_diffrn_reflns_limit_l_min -84
_diffrn_reflns_number 92897
_diffrn_reflns_theta_full 27.49
_diffrn_reflns_theta_max 27.49
_diffrn_reflns_theta_min 2.64
_exptl_absorpt_coefficient_mu 2.134
_exptl_absorpt_correction_T_max 0.652
_exptl_absorpt_correction_T_min 0.468
_exptl_absorpt_correction_type multi-scan
_exptl_crystal_colour yellow
_exptl_crystal_density_diffrn 1.459
_exptl_crystal_density_method 'not measured'
_exptl_crystal_description Prism
_exptl_crystal_F_000 17052
_exptl_crystal_size_max 0.4000
_exptl_crystal_size_mid 0.3000
_exptl_crystal_size_min 0.2000
_platon_squeeze_details ' ?'
_refine_diff_density_max 1.329
_refine_diff_density_min -0.826
_refine_diff_density_rms 0.111
_refine_ls_extinction_method none
_refine_ls_goodness_of_fit_ref 1.055
_refine_ls_hydrogen_treatment mixed
_refine_ls_matrix_type full
_refine_ls_number_parameters 424
_refine_ls_number_reflns 10303
_refine_ls_number_restraints 0
_refine_ls_restrained_S_all 1.055
_refine_ls_R_factor_all 0.0990
_refine_ls_R_factor_gt 0.0715
_refine_ls_shift/su_max 0.002
_refine_ls_shift/su_mean 0.000
_refine_ls_structure_factor_coef Fsqd
_refine_ls_weighting_details 'calc w=1/[\s^2^(Fo^2^)+(0.1212P)^2^+83.0712P] where P=(Fo^2^+2Fc^2^)/3'
_refine_ls_weighting_scheme calc
_refine_ls_wR_factor_gt 0.1980
_refine_ls_wR_factor_ref 0.2216
_reflns_number_gt 7448
_reflns_number_total 10303
_reflns_threshold_expression >2sigma(I)
_cod_data_source_file cm7b00324_si_002.cif
_cod_data_source_block PTC-36
_cod_depositor_comments
;
The following automatic conversions were performed:

data item '_exptl_absorpt_correction_type' value 'Multi-scan' was
changed to 'multi-scan' in accordance with the
/home/saulius/struct/COD-crude-data/automatic-downloads/DataCite-retrospective/ACS/depositions/lib/dictionaries/cif_core.dic
dictionary named 'cif_core.dic' version 2.4.2 last updated on
2011-04-26.

Automatic conversion script
Id: cif_fix_values 6909 2019-04-08 15:41:33Z antanas 
;
_cod_original_cell_volume 40391(14)
_cod_original_sg_symbol_H-M R-3c
_cod_database_code 4003349

loop_
_symmetry_equiv_pos_as_xyz
'x, y, z'
'-y, x-y, z'
'-x+y, -x, z'
'x-y, -y, -z+1/2'
'-x, -x+y, -z+1/2'
'y, x, -z+1/2'
'x+2/3, y+1/3, z+1/3'
'-y+2/3, x-y+1/3, z+1/3'
'-x+y+2/3, -x+1/3, z+1/3'
'x-y+2/3, -y+1/3, -z+5/6'
'-x+2/3, -x+y+1/3, -z+5/6'
'y+2/3, x+1/3, -z+5/6'
'x+1/3, y+2/3, z+2/3'
'-y+1/3, x-y+2/3, z+2/3'
'-x+y+1/3, -x+2/3, z+2/3'
'x-y+1/3, -y+2/3, -z+7/6'
'-x+1/3, -x+y+2/3, -z+7/6'
'y+1/3, x+2/3, -z+7/6'
'-x, -y, -z'
'y, -x+y, -z'
'x-y, x, -z'
'-x+y, y, z-1/2'
'x, x-y, z-1/2'
'-y, -x, z-1/2'
'-x+2/3, -y+1/3, -z+1/3'
'y+2/3, -x+y+1/3, -z+1/3'
'x-y+2/3, x+1/3, -z+1/3'
'-x+y+2/3, y+1/3, z-1/6'
'x+2/3, x-y+1/3, z-1/6'
'-y+2/3, -x+1/3, z-1/6'
'-x+1/3, -y+2/3, -z+2/3'
'y+1/3, -x+y+2/3, -z+2/3'
'x-y+1/3, x+2/3, -z+2/3'
'-x+y+1/3, y+2/3, z+1/6'
'x+1/3, x-y+2/3, z+1/6'
'-y+1/3, -x+2/3, z+1/6'

loop_
_atom_site_label
_atom_site_type_symbol
_atom_site_fract_x
_atom_site_fract_y
_atom_site_fract_z
_atom_site_U_iso_or_equiv
_atom_site_adp_type
_atom_site_occupancy
_atom_site_symmetry_multiplicity
_atom_site_calc_flag
_atom_site_refinement_flags
Ti1 Ti 0.63288(5) 0.66784(5) 0.036334(17) 0.0590(3) Uani 1 1 d .
Ti2 Ti 0.59647(5) 0.57953(4) 0.072729(18) 0.0556(3) Uani 1 1 d .
Ti3 Ti 0.60293(5) 0.72219(5) 0.072803(18) 0.0577(3) Uani 1 1 d .
Cu1 Cu 0.35326(4) 0.62147(4) 0.001535(14) 0.0682(2) Uani 1 1 d .
Cu2 Cu 0.3333 0.6667 -0.03144(2) 0.0663(4) Uani 1 3 d S
I1 I 0.442857(18) 0.69839(2) -0.019922(7) 0.06349(17) Uani 1 1 d .
I2 I 0.3333 0.6667 0.035837(12) 0.0680(2) Uani 1 3 d S
P1 P 0.56756(7) 0.63507(7) 0.11170(3) 0.0573(4) Uani 1 1 d .
N1 N 0.3763(2) 0.5682(2) 0.01606(9) 0.0599(12) Uani 1 1 d .
N2 N 0.3333 0.6667 -0.06353(14) 0.060(2) Uani 1 3 d S
C1 C 0.5034(3) 0.6042(4) 0.12641(13) 0.0760(19) Uani 1 1 d .
C2 C 0.5033(6) 0.6136(7) 0.1458(2) 0.152(5) Uani 1 1 d .
H2A H 0.5393 0.6365 0.1525 0.182 Uiso 1 1 calc R
C3 C 0.4523(12) 0.5914(9) 0.1574(4) 0.273(17) Uani 1 1 d .
H3A H 0.4536 0.6062 0.1708 0.328 Uiso 1 1 calc R
C4 C 0.4075(9) 0.5543(10) 0.1508(4) 0.218(12) Uani 1 1 d .
H4A H 0.3757 0.5342 0.1599 0.262 Uiso 1 1 calc R
C5 C 0.4001(6) 0.5386(10) 0.1286(3) 0.216(11) Uani 1 1 d .
H5B H 0.3813 0.4972 0.1277 0.259 Uiso 1 1 d R
C6 C 0.4529(5) 0.5615(6) 0.1182(3) 0.157(6) Uani 1 1 d .
H6A H 0.4537 0.5470 0.1050 0.189 Uiso 1 1 calc R
C7 C 0.4306(3) 0.5875(3) 0.02260(10) 0.0562(13) Uani 1 1 d .
H7A H 0.4606 0.6238 0.0178 0.067 Uiso 1 1 calc R
C8 C 0.4440(3) 0.5571(3) 0.03578(9) 0.0549(13) Uani 1 1 d .
C9 C 0.4019(3) 0.5044(3) 0.04298(13) 0.075(2) Uani 1 1 d .
H9A H 0.4106 0.4827 0.0524 0.090 Uiso 1 1 calc R
C10 C 0.3462(3) 0.4843(3) 0.03594(16) 0.092(3) Uani 1 1 d .
H10A H 0.3155 0.4479 0.0404 0.110 Uiso 1 1 calc R
C11 C 0.3360(3) 0.5174(3) 0.02251(13) 0.077(2) Uani 1 1 d .
H11A H 0.2978 0.5028 0.0176 0.092 Uiso 1 1 calc R
C12 C 0.5055(3) 0.5812(3) 0.04311(10) 0.0593(14) Uani 1 1 d .
C13 C 0.5183(8) 0.4490(5) 0.0769(3) 0.188(8) Uani 1 1 d .
C14 C 0.5306(10) 0.4056(6) 0.0697(4) 0.248(13) Uani 1 1 d .
C15 C 0.4920(14) 0.4367(7) 0.0960(5) 0.33(2) Uani 1 1 d .
C16 C 0.6370(5) 0.5542(5) 0.03106(19) 0.122(4) Uani 1 1 d .
C17 C 0.6937(12) 0.5709(12) 0.0297(4) 0.251(11) Uiso 1 1 d .
C18 C 0.6288(9) 0.6632(11) -0.01268(19) 0.208(9) Uani 1 1 d .
C19 C 0.5831(6) 0.5090(5) 0.0215(2) 0.143(5) Uani 1 1 d .
C20 C 0.6877(14) 0.6944(14) -0.0218(5) 0.289(14) Uiso 1 1 d .
C21 C 0.5791(10) 0.6384(13) -0.0203(3) 0.274(15) Uani 1 1 d .
C22 C 0.6412(5) 0.7869(4) 0.03063(18) 0.113(4) Uani 1 1 d .
C23 C 0.6947(7) 0.8326(7) 0.0312(4) 0.248(14) Uani 1 1 d .
C24 C 0.5914(5) 0.7729(6) 0.0173(2) 0.138(5) Uani 1 1 d .
C25 C 0.4876(5) 0.7239(6) 0.0710(2) 0.127(4) Uani 1 1 d .
C26 C 0.4868(9) 0.7660(9) 0.0850(5) 0.263(15) Uani 1 1 d .
C27 C 0.4474(5) 0.6630(6) 0.0759(2) 0.126(4) Uani 1 1 d .
C28 C 0.2837(5) 0.6681(8) -0.07122(14) 0.136(5) Uani 1 1 d .
H28C H 0.2854 0.7029 -0.0665 0.203 Uiso 1 1 d R
O1 O 0.5435(2) 0.6239(2) 0.03275(7) 0.0674(12) Uani 1 1 d .
O2 O 0.51509(19) 0.5584(2) 0.05798(7) 0.0651(11) Uani 1 1 d .
O3 O 0.57000(19) 0.68418(19) 0.09906(7) 0.0644(11) Uani 1 1 d .
O4 O 0.56274(19) 0.58623(18) 0.09843(7) 0.0627(10) Uani 1 1 d .
O5 O 0.6173(2) 0.6574(2) 0.12664(7) 0.0670(11) Uani 1 1 d .
O6 O 0.5657(2) 0.50304(19) 0.07419(8) 0.0742(13) Uani 1 1 d .
O7 O 0.6248(2) 0.5928(2) 0.04322(7) 0.0647(11) Uani 1 1 d .
O8 O 0.6377(2) 0.6703(2) 0.00952(7) 0.0777(14) Uani 1 1 d .
O9 O 0.6292(2) 0.7380(2) 0.04296(7) 0.0654(11) Uani 1 1 d .
O10 O 0.5457(3) 0.7356(3) 0.06864(10) 0.0989(19) Uani 1 1 d .
O11 O 0.6667 0.7836(2) 0.0833 0.0652(15) Uani 1 2 d S
O12 O 0.61285(18) 0.66011(17) 0.06590(6) 0.0535(9) Uani 1 1 d .
O13 O 0.6667 0.6024(2) 0.0833 0.0659(16) Uani 1 2 d S

loop_
_atom_site_aniso_label
_atom_site_aniso_U_11
_atom_site_aniso_U_22
_atom_site_aniso_U_33
_atom_site_aniso_U_23
_atom_site_aniso_U_13
_atom_site_aniso_U_12
Ti1 0.0547(6) 0.0679(7) 0.0523(6) 0.0019(5) -0.0055(5) 0.0291(5)
Ti2 0.0582(6) 0.0461(5) 0.0612(6) -0.0039(4) -0.0133(5) 0.0250(5)
Ti3 0.0565(6) 0.0564(6) 0.0678(7) 0.0067(5) 0.0026(5) 0.0340(5)
Cu1 0.0664(5) 0.0686(5) 0.0767(6) 0.0065(4) -0.0054(4) 0.0391(4)
Cu2 0.0752(6) 0.0752(6) 0.0486(7) 0.000 0.000 0.0376(3)
I1 0.0553(3) 0.0701(3) 0.0652(3) -0.00007(19) 0.00403(18) 0.0314(2)
I2 0.0748(3) 0.0748(3) 0.0546(4) 0.000 0.000 0.03738(16)
P1 0.0515(8) 0.0564(9) 0.0572(9) 0.0025(7) 0.0000(7) 0.0218(7)
N1 0.056(3) 0.059(3) 0.064(3) 0.004(2) -0.002(2) 0.028(2)
N2 0.067(3) 0.067(3) 0.046(4) 0.000 0.000 0.0335(17)
C1 0.060(4) 0.088(5) 0.072(5) 0.010(4) 0.008(3) 0.030(4)
C2 0.107(9) 0.181(13) 0.153(13) 0.025(10) 0.052(9) 0.061(9)
C3 0.30(3) 0.165(17) 0.24(2) 0.019(16) 0.21(2) 0.035(18)
C4 0.168(17) 0.188(18) 0.27(3) 0.15(2) 0.129(19) 0.069(14)
C5 0.081(9) 0.26(2) 0.22(2) 0.081(19) 0.027(11) 0.020(11)
C6 0.092(8) 0.147(11) 0.160(13) -0.006(9) 0.035(8) 0.006(8)
C7 0.052(3) 0.057(3) 0.058(3) -0.006(3) -0.008(3) 0.025(3)
C8 0.054(3) 0.051(3) 0.060(3) -0.006(3) -0.007(3) 0.027(3)
C9 0.067(4) 0.063(4) 0.093(5) 0.018(4) -0.005(4) 0.031(3)
C10 0.061(4) 0.058(4) 0.139(8) 0.028(4) -0.012(4) 0.016(3)
C11 0.048(3) 0.068(4) 0.103(6) 0.012(4) -0.010(3) 0.021(3)
C12 0.057(3) 0.065(4) 0.060(4) -0.009(3) -0.016(3) 0.034(3)
C13 0.212(17) 0.053(6) 0.26(2) 0.008(9) 0.035(16) 0.039(8)
C14 0.24(2) 0.072(8) 0.40(4) -0.008(13) 0.08(2) 0.062(11)
C15 0.44(4) 0.100(11) 0.33(3) 0.051(15) 0.27(3) 0.046(17)
C16 0.105(7) 0.111(7) 0.131(9) -0.059(7) 0.029(6) 0.040(6)
C18 0.194(17) 0.34(3) 0.059(7) -0.001(10) -0.013(8) 0.107(18)
C19 0.162(11) 0.111(8) 0.127(9) -0.076(8) -0.029(8) 0.048(8)
C21 0.200(19) 0.44(4) 0.141(14) -0.050(19) -0.108(15) 0.13(2)
C22 0.112(7) 0.086(6) 0.121(8) 0.045(6) -0.022(6) 0.035(6)
C23 0.126(11) 0.135(12) 0.39(3) 0.154(17) -0.044(15) -0.004(9)
C24 0.125(9) 0.188(13) 0.130(9) 0.057(9) -0.025(7) 0.100(9)
C25 0.087(7) 0.155(11) 0.176(12) 0.032(9) 0.026(7) 0.090(8)
C26 0.154(15) 0.192(18) 0.42(4) -0.09(2) 0.10(2) 0.073(14)
C27 0.074(6) 0.122(9) 0.154(11) 0.018(8) -0.006(6) 0.028(6)
C28 0.115(8) 0.285(17) 0.058(5) -0.011(7) -0.011(5) 0.139(10)
O1 0.055(2) 0.073(3) 0.063(3) 0.007(2) -0.009(2) 0.023(2)
O2 0.060(2) 0.063(3) 0.067(3) 0.001(2) -0.014(2) 0.027(2)
O3 0.061(3) 0.064(3) 0.070(3) 0.004(2) 0.009(2) 0.033(2)
O4 0.064(3) 0.053(2) 0.059(2) 0.0005(19) -0.004(2) 0.020(2)
O5 0.054(2) 0.072(3) 0.065(3) -0.004(2) -0.002(2) 0.024(2)
O6 0.085(3) 0.047(2) 0.090(3) -0.004(2) -0.016(3) 0.032(2)
O7 0.065(3) 0.068(3) 0.062(3) -0.013(2) -0.008(2) 0.034(2)
O8 0.072(3) 0.104(4) 0.050(2) 0.002(2) -0.004(2) 0.039(3)
O9 0.066(3) 0.067(3) 0.065(3) 0.015(2) -0.004(2) 0.035(2)
O10 0.081(4) 0.134(5) 0.112(5) 0.039(4) 0.020(3) 0.076(4)
O11 0.057(3) 0.056(2) 0.082(4) 0.0026(15) 0.005(3) 0.0285(17)
O12 0.056(2) 0.055(2) 0.049(2) -0.0026(17) -0.0082(17) 0.0280(19)
O13 0.073(4) 0.060(2) 0.068(4) -0.0116(16) -0.023(3) 0.037(2)

loop_
_atom_type_symbol
_atom_type_description
_atom_type_scat_dispersion_real
_atom_type_scat_dispersion_imag
_atom_type_scat_source
C C 0.0033 0.0016 'International Tables Vol C Tables 4.2.6.8 and 6.1.1.4'
H H 0.0000 0.0000 'International Tables Vol C Tables 4.2.6.8 and 6.1.1.4'
N N 0.0061 0.0033 'International Tables Vol C Tables 4.2.6.8 and 6.1.1.4'
O O 0.0106 0.0060 'International Tables Vol C Tables 4.2.6.8 and 6.1.1.4'
P P 0.1023 0.0942 'International Tables Vol C Tables 4.2.6.8 and 6.1.1.4'
Ti Ti 0.2776 0.4457 'International Tables Vol C Tables 4.2.6.8 and 6.1.1.4'
Cu Cu 0.3201 1.2651 'International Tables Vol C Tables 4.2.6.8 and 6.1.1.4'
I I -0.4742 1.8119 'International Tables Vol C Tables 4.2.6.8 and 6.1.1.4'

loop_
_geom_angle_atom_site_label_1
_geom_angle_atom_site_label_2
_geom_angle_atom_site_label_3
_geom_angle
_geom_angle_site_symmetry_1
_geom_angle_site_symmetry_3
O8 Ti1 O5 93.5(2) . 17_654
O8 Ti1 O7 103.6(2) . .
O5 Ti1 O7 91.8(2) 17_654 .
O8 Ti1 O9 102.7(2) . .
O5 Ti1 O9 92.9(2) 17_654 .
O7 Ti1 O9 152.9(2) . .
O8 Ti1 O12 170.0(2) . .
O5 Ti1 O12 96.45(19) 17_654 .
O7 Ti1 O12 77.56(18) . .
O9 Ti1 O12 75.36(18) . .
O8 Ti1 O1 87.2(2) . .
O5 Ti1 O1 178.4(2) 17_654 .
O7 Ti1 O1 86.57(19) . .
O9 Ti1 O1 88.4(2) . .
O12 Ti1 O1 82.92(18) . .
O8 Ti1 Ti3 141.4(2) . .
O5 Ti1 Ti3 98.53(15) 17_654 .
O7 Ti1 Ti3 112.47(14) . .
O9 Ti1 Ti3 40.39(13) . .
O12 Ti1 Ti3 35.11(12) . .
O1 Ti1 Ti3 81.83(15) . .
O8 Ti1 Ti2 140.6(2) . .
O5 Ti1 Ti2 98.69(15) 17_654 .
O7 Ti1 Ti2 39.00(14) . .
O9 Ti1 Ti2 113.86(14) . .
O12 Ti1 Ti2 38.80(12) . .
O1 Ti1 Ti2 79.86(13) . .
Ti3 Ti1 Ti2 73.48(4) . .
O6 Ti2 O13 100.0(3) . .
O6 Ti2 O4 95.1(2) . .
O13 Ti2 O4 95.14(15) . .
O6 Ti2 O12 164.3(2) . .
O13 Ti2 O12 95.2(2) . .
O4 Ti2 O12 87.46(18) . .
O6 Ti2 O7 99.7(2) . .
O13 Ti2 O7 94.08(14) . .
O4 Ti2 O7 160.9(2) . .
O12 Ti2 O7 75.02(18) . .
O6 Ti2 O2 84.1(2) . .
O13 Ti2 O2 174.86(19) . .
O4 Ti2 O2 87.50(19) . .
O12 Ti2 O2 80.54(17) . .
O7 Ti2 O2 82.14(18) . .
O6 Ti2 Ti1 133.94(18) . .
O13 Ti2 Ti1 99.05(12) . .
O4 Ti2 Ti1 124.32(14) . .
O12 Ti2 Ti1 37.97(12) . .
O7 Ti2 Ti1 37.29(13) . .
O2 Ti2 Ti1 75.83(13) . .
O10 Ti3 O11 113.2(3) . .
O10 Ti3 O12 132.1(3) . .
O11 Ti3 O12 114.3(2) . .
O10 Ti3 O3 91.7(2) . .
O11 Ti3 O3 96.50(16) . .
O12 Ti3 O3 88.67(19) . .
O10 Ti3 O9 93.1(2) . .
O11 Ti3 O9 95.98(14) . .
O12 Ti3 O9 76.45(18) . .
O3 Ti3 O9 163.6(2) . .
O10 Ti3 Ti1 115.6(2) . .
O11 Ti3 Ti1 111.76(11) . .
O12 Ti3 Ti1 37.81(13) . .
O3 Ti3 Ti1 125.65(14) . .
O9 Ti3 Ti1 38.78(13) . .
O10 Ti3 Ti3 138.4(3) . 17_654
O11 Ti3 Ti3 25.88(18) . 17_654
O12 Ti3 Ti3 89.45(13) . 17_654
O3 Ti3 Ti3 89.06(15) . 17_654
O9 Ti3 Ti3 97.62(14) . 17_654
Ti1 Ti3 Ti3 96.98(5) . 17_654
N1 Cu1 I1 108.42(15) . .
N1 Cu1 Cu2 153.31(17) . .
I1 Cu1 Cu2 61.70(2) . .
N1 Cu1 Cu1 139.92(16) . 3_565
I1 Cu1 Cu1 110.92(3) . 3_565
Cu2 Cu1 Cu1 59.67(2) . 3_565
N1 Cu1 Cu1 140.29(16) . 2_665
I1 Cu1 Cu1 60.79(4) . 2_665
Cu2 Cu1 Cu1 59.67(2) . 2_665
Cu1 Cu1 Cu1 60.0 3_565 2_665
N1 Cu1 I1 109.28(15) . 3_565
I1 Cu1 I1 115.68(4) . 3_565
Cu2 Cu1 I1 61.10(2) . 3_565
Cu1 Cu1 I1 59.05(3) 3_565 3_565
Cu1 Cu1 I1 109.48(3) 2_665 3_565
N1 Cu1 I2 96.98(16) . .
I1 Cu1 I2 113.11(4) . .
Cu2 Cu1 I2 109.71(4) . .
Cu1 Cu1 I2 60.532(17) 3_565 .
Cu1 Cu1 I2 60.532(17) 2_665 .
I1 Cu1 I2 111.64(3) 3_565 .
N2 Cu2 Cu1 144.33(3) . 3_565
N2 Cu2 Cu1 144.33(3) . 2_665
Cu1 Cu2 Cu1 60.67(5) 3_565 2_665
N2 Cu2 Cu1 144.33(3) . .
Cu1 Cu2 Cu1 60.67(5) 3_565 .
Cu1 Cu2 Cu1 60.67(5) 2_665 .
N2 Cu2 I1 106.07(3) . 2_665
Cu1 Cu2 I1 60.24(3) 3_565 2_665
Cu1 Cu2 I1 59.09(3) 2_665 2_665
Cu1 Cu2 I1 109.59(5) . 2_665
N2 Cu2 I1 106.07(3) . 3_565
Cu1 Cu2 I1 59.09(3) 3_565 3_565
Cu1 Cu2 I1 109.59(5) 2_665 3_565
Cu1 Cu2 I1 60.24(3) . 3_565
I1 Cu2 I1 112.64(3) 2_665 3_565
N2 Cu2 I1 106.07(3) . .
Cu1 Cu2 I1 109.59(5) 3_565 .
Cu1 Cu2 I1 60.24(3) 2_665 .
Cu1 Cu2 I1 59.09(3) . .
I1 Cu2 I1 112.64(3) 2_665 .
I1 Cu2 I1 112.64(3) 3_565 .
Cu1 I1 Cu1 60.16(4) . 2_665
Cu1 I1 Cu2 59.21(3) . .
Cu1 I1 Cu2 58.66(3) 2_665 .
Cu1 I2 Cu1 58.94(3) 3_565 2_665
Cu1 I2 Cu1 58.94(3) 3_565 .
Cu1 I2 Cu1 58.94(3) 2_665 .
O5 P1 O4 112.9(3) . .
O5 P1 O3 111.0(3) . .
O4 P1 O3 112.4(3) . .
O5 P1 C1 106.9(3) . .
O4 P1 C1 105.3(3) . .
O3 P1 C1 108.0(3) . .
C11 N1 C7 117.6(6) . .
C11 N1 Cu1 119.6(5) . .
C7 N1 Cu1 121.6(4) . .
C28 N2 C28 108.5(5) . 3_565
C28 N2 C28 108.5(5) . 2_665
C28 N2 C28 108.5(5) 3_565 2_665
C28 N2 Cu2 110.4(5) . .
C28 N2 Cu2 110.4(5) 3_565 .
C28 N2 Cu2 110.4(5) 2_665 .
C2 C1 C6 116.8(10) . .
C2 C1 P1 122.5(8) . .
C6 C1 P1 119.8(8) . .
C1 C2 C3 122.9(19) . .
C1 C2 H2A 118.6 . .
C3 C2 H2A 118.6 . .
C4 C3 C2 121(2) . .
C4 C3 H3A 119.5 . .
C2 C3 H3A 119.5 . .
C3 C4 C5 121.5(16) . .
C3 C4 H4A 119.3 . .
C5 C4 H4A 119.3 . .
C6 C5 C4 112.7(16) . .
C6 C5 H5B 108.0 . .
C4 C5 H5B 107.5 . .
C1 C6 C5 122.1(16) . .
C1 C6 H6A 119.0 . .
C5 C6 H6A 119.0 . .
N1 C7 C8 122.2(6) . .
N1 C7 H7A 118.9 . .
C8 C7 H7A 118.9 . .
C7 C8 C9 120.5(6) . .
C7 C8 C12 120.3(6) . .
C9 C8 C12 119.2(6) . .
C8 C9 C10 117.2(7) . .
C8 C9 H9A 121.4 . .
C10 C9 H9A 121.4 . .
C11 C10 C9 118.9(7) . .
C11 C10 H10A 120.5 . .
C9 C10 H10A 120.5 . .
N1 C11 C10 123.6(7) . .
N1 C11 H11A 118.2 . .
C10 C11 H11A 118.2 . .
O2 C12 O1 125.9(6) . .
O2 C12 C8 119.1(6) . .
O1 C12 C8 115.0(5) . .
O6 C13 C15 116.8(17) . .
O6 C13 C14 110.1(16) . .
C15 C13 C14 113.4(19) . .
C17 C16 O7 114.2(15) . .
C17 C16 C19 135.6(15) . .
O7 C16 C19 109.7(9) . .
C21 C18 O8 121.4(18) . .
C21 C18 C20 133(2) . .
O8 C18 C20 105.3(18) . .
C23 C22 O9 118.0(10) . .
C23 C22 C24 131.7(11) . .
O9 C22 C24 109.8(8) . .
O10 C25 C26 109.3(13) . .
O10 C25 C27 112.2(9) . .
C26 C25 C27 115.6(14) . .
N2 C28 C28 110.4(5) . 10_564
N2 C28 H28C 108.5 . .
C28 C28 H28C 110.7 10_564 .
C12 O1 Ti1 128.3(4) . .
C12 O2 Ti2 130.0(4) . .
P1 O3 Ti3 137.2(3) . .
P1 O4 Ti2 136.4(3) . .
P1 O5 Ti1 146.5(3) . 17_654
C13 O6 Ti2 149.9(9) . .
C16 O7 Ti1 130.5(6) . .
C16 O7 Ti2 125.8(6) . .
Ti1 O7 Ti2 103.7(2) . .
C18 O8 Ti1 167.9(9) . .
C22 O9 Ti1 130.6(7) . .
C22 O9 Ti3 128.5(7) . .
Ti1 O9 Ti3 100.83(19) . .
C25 O10 Ti3 154.0(7) . .
Ti3 O11 Ti3 128.3(4) . 17_654
Ti3 O12 Ti1 107.1(2) . .
Ti3 O12 Ti2 147.6(2) . .
Ti1 O12 Ti2 103.23(19) . .
Ti2 O13 Ti2 159.0(4) 17_654 .

loop_
_geom_bond_atom_site_label_1
_geom_bond_atom_site_label_2
_geom_bond_distance
_geom_bond_site_symmetry_2
Ti1 O8 1.753(5) .
Ti1 O5 1.942(5) 17_654
Ti1 O7 1.958(5) .
Ti1 O9 1.974(5) .
Ti1 O12 1.985(4) .
Ti1 O1 2.081(5) .
Ti1 Ti3 3.0951(17) .
Ti1 Ti2 3.1408(17) .
Ti2 O6 1.785(4) .
Ti2 O13 1.7965(16) .
Ti2 O4 1.954(5) .
Ti2 O12 2.022(4) .
Ti2 O7 2.035(5) .
Ti2 O2 2.179(4) .
Ti3 O10 1.758(5) .
Ti3 O11 1.809(3) .
Ti3 O12 1.862(4) .
Ti3 O3 1.962(5) .
Ti3 O9 2.042(5) .
Ti3 Ti3 3.256(2) 17_654
Cu1 N1 2.043(5) .
Cu1 I1 2.6460(11) .
Cu1 Cu2 2.6494(15) .
Cu1 Cu1 2.6762(15) 3_565
Cu1 Cu1 2.6762(16) 2_665
Cu1 I1 2.6927(11) 3_565
Cu1 I2 2.7200(12) .
Cu2 N2 2.094(9) .
Cu2 Cu1 2.6494(15) 3_565
Cu2 Cu1 2.6494(15) 2_665
Cu2 I1 2.7156(8) 2_665
Cu2 I1 2.7156(8) 3_565
Cu2 I1 2.7156(8) .
I1 Cu1 2.6927(11) 2_665
I2 Cu1 2.7200(12) 3_565
I2 Cu1 2.7200(12) 2_665
P1 O5 1.510(5) .
P1 O4 1.518(5) .
P1 O3 1.524(5) .
P1 C1 1.769(8) .
N1 C11 1.311(9) .
N1 C7 1.346(8) .
N2 C28 1.436(9) .
N2 C28 1.436(9) 3_565
N2 C28 1.436(9) 2_665
C1 C2 1.291(17) .
C1 C6 1.368(15) .
C2 C3 1.41(2) .
C2 H2A 0.9500 .
C3 C4 1.19(4) .
C3 H3A 0.9500 .
C4 C5 1.49(3) .
C4 H4A 0.9500 .
C5 C6 1.40(2) .
C5 H5B 0.9598 .
C6 H6A 0.9500 .
C7 C8 1.349(9) .
C7 H7A 0.9500 .
C8 C9 1.374(9) .
C8 C12 1.513(8) .
C9 C10 1.385(11) .
C9 H9A 0.9500 .
C10 C11 1.366(11) .
C10 H10A 0.9500 .
C11 H11A 0.9500 .
C12 O2 1.239(8) .
C12 O1 1.278(8) .
C13 O6 1.377(15) .
C13 C15 1.39(3) .
C13 C14 1.43(2) .
C16 C17 1.35(3) .
C16 O7 1.462(9) .
C16 C19 1.478(16) .
C18 C21 1.25(2) .
C18 O8 1.465(13) .
C18 C20 1.49(3) .
C22 C23 1.339(17) .
C22 O9 1.428(9) .
C22 C24 1.474(14) .
C25 O10 1.432(10) .
C25 C26 1.46(2) .
C25 C27 1.470(17) .
C28 C28 1.583(18) 10_564
C28 H28C 0.9600 .
O5 Ti1 1.942(5) 17_654
O11 Ti3 1.809(3) 17_654
O13 Ti2 1.7965(16) 17_654

loop_
_platon_squeeze_void_nr
_platon_squeeze_void_average_x
_platon_squeeze_void_average_y
_platon_squeeze_void_average_z
_platon_squeeze_void_volume
_platon_squeeze_void_count_electrons
1 0.000 0.000 0.000 362.8 6.8
2 0.667 -0.041 0.083 172.3 4.1
3 0.516 0.000 0.143 17.8 1.1
4 0.374 0.000 0.250 172.3 4.2
5 0.840 0.000 0.250 15.6 0.5
6 0.516 0.000 0.357 17.7 1.0
7 0.708 0.041 0.417 171.9 4.2
8 0.000 0.000 0.500 362.8 7.0
9 0.292 -0.041 0.583 172.0 4.3
10 0.484 0.000 0.643 17.7 1.2
11 0.626 0.000 0.750 172.3 4.1
12 0.160 0.000 0.750 15.6 0.5
13 0.484 0.000 0.857 17.7 1.2
14 0.333 0.041 0.917 172.2 4.3
15 0.817 0.151 0.024 16.5 1.0
16 0.333 0.150 0.310 16.7 1.1
17 0.334 0.151 0.524 16.4 1.1
18 0.817 0.150 0.810 16.6 1.0
19 0.160 0.160 0.250 15.7 0.5
20 0.850 0.183 0.310 16.6 1.1
21 1.000 0.160 0.750 15.6 0.5
22 0.333 0.182 0.810 16.7 1.0
23 0.334 0.183 0.024 16.5 1.0
24 0.667 0.333 0.333 362.2 7.3
25 0.849 0.183 0.524 16.5 1.1
26 0.667 0.333 0.833 362.0 7.6
27 0.506 0.173 0.083 16.2 0.5
28 0.667 0.173 0.583 16.0 0.5
29 0.333 0.292 0.417 172.2 4.2
30 0.959 0.292 0.917 171.9 4.3
31 0.292 0.333 0.083 172.3 4.2
32 1.041 0.333 0.583 172.3 4.3
33 1.000 0.374 0.250 172.3 4.2
34 0.374 0.374 0.750 172.1 4.1
35 0.827 0.333 0.083 16.0 0.5
36 0.150 0.333 0.190 16.7 1.1
37 0.183 0.334 0.476 16.5 1.0
38 0.506 0.333 0.583 16.3 0.5
39 0.182 0.333 0.690 16.6 0.9
40 0.151 0.334 0.976 16.4 1.1
41 0.484 0.484 0.143 17.7 1.1
42 0.484 0.484 0.357 17.7 1.0
43 1.000 0.484 0.643 17.7 1.2
44 1.000 0.484 0.857 17.7 1.2
45 0.667 0.493 0.083 16.2 0.5
46 1.000 0.516 0.143 17.7 1.1
47 0.827 0.493 0.583 16.2 0.5
48 0.516 0.516 0.643 17.7 1.2
49 0.333 0.667 0.167 362.0 7.6
50 0.000 0.516 0.357 17.8 1.0
51 0.333 0.667 0.667 362.1 7.3
52 0.516 0.516 0.857 17.7 1.2
53 0.173 0.506 0.417 16.2 0.5
54 0.333 0.506 0.917 16.2 0.5
55 0.626 0.625 0.250 172.1 4.2
56 1.000 0.625 0.750 172.3 4.1
57 0.959 0.667 0.417 172.3 4.2
58 0.708 0.667 0.917 172.3 4.3
59 1.041 0.708 0.083 171.9 4.2
60 0.667 0.708 0.583 172.3 4.4
61 0.849 0.666 0.024 16.4 0.9
62 0.817 0.667 0.310 16.6 1.1
63 0.493 0.667 0.417 16.3 0.5
64 0.817 0.666 0.524 16.5 1.1
65 0.850 0.667 0.810 16.7 1.0
66 0.173 0.667 0.917 16.0 0.5
67 0.667 0.817 0.190 16.7 1.1
68 0.151 0.817 0.476 16.5 1.0
69 0.150 0.817 0.690 16.6 0.9
70 0.666 0.817 0.976 16.5 1.2
71 0.333 0.827 0.417 16.0 0.5
72 0.666 0.849 0.476 16.4 1.0
73 0.493 0.827 0.917 16.2 0.5
74 0.183 0.849 0.976 16.5 1.2
75 0.183 0.850 0.190 16.6 1.1
76 0.667 0.850 0.690 16.7 1.0
77 0.000 0.840 0.250 15.6 0.5
78 0.840 0.840 0.750 15.7 0.5
